data_1504313
loop_
_publ_author_name
'Caron, J.'
'Neilson, J.'
'Miller, D.'
'Llobet, A.'
'McQueen, T.'

_publ_contact_author_address 'Dept. of Chemistry, Johns Hopkins University'
_publ_contact_author_email mcqueen@jhu.edu
_publ_contact_author_name 'Tyrel M. McQueen'
_publ_section_title
;
 Iron displacements and magnetoelastic coupling in the antiferromagnetic
 spin-ladder compound BaFe_{2}Se_{3}
;
_journal_issue 18
_journal_name_full 'Physical Review B'
_journal_page_first 180409
_journal_paper_doi 10.1103/PhysRevB.84.180409
_journal_volume 84
_journal_year 2011
_chemical_formula_sum 'Ba Fe2 Se3'
_chemical_formula_weight 485.90
_chemical_name_common 'Barium Iron Selenide'
_chemical_name_systematic 'Barium Diiron(II) Triselenide'
_space_group_IT_number 62
_symmetry_cell_setting orthorhombic
_symmetry_Int_Tables_number 62
_symmetry_space_group_name_Hall '-P 2ac 2n'
_symmetry_space_group_name_H-M 'P n m a'
_cell_angle_alpha 90.0
_cell_angle_beta 90.0
_cell_angle_gamma 90.0
_cell_formula_units_Z 4
_cell_length_a 11.9996(23)
_cell_length_b 5.4711(10)
_cell_length_c 9.2156(18)
_cell_volume 605.0(2)
_computing_structure_refinement GSAS
_diffrn_ambient_temperature 300
_diffrn_radiation_probe neutron
_diffrn_radiation_type neutron
_diffrn_radiation_wavelength white-beam
_diffrn_radiation_wavelength_details 'Time-of-Flight Neutron, HIPD, Lujan-LANSCE-Los Alamos'
_exptl_crystal_density_diffrn 5.335
_refine_ls_goodness_of_fit_all 1.96
_refine_ls_matrix_type full
_refine_ls_number_parameters 89
_refine_ls_number_restraints 0
_refine_ls_shift/su_max 0.07
_refine_ls_shift/su_mean 0.01
_cod_data_source_file BaFe2Se3_300K_ICSD.cif
_cod_data_source_block BaFe2Se3_300K_publ
_cod_original_cell_volume 605.02(34)
_cod_database_code 1504313

loop_
_symmetry_equiv_pos_site_id
_symmetry_equiv_pos_as_xyz
1 +x,+y,+z
2 -x+1/2,+y+1/2,+z+1/2
3 +x,-y+1/2,+z
4 -x+1/2,-y,+z+1/2
-1 -x,-y,-z
-2 +x+1/2,-y+1/2,-z+1/2
-3 -x,+y+1/2,-z
-4 +x+1/2,+y,-z+1/2

loop_
_atom_site_type_symbol
_atom_site_label
_atom_site_fract_x
_atom_site_fract_y
_atom_site_fract_z
_atom_site_occupancy
_atom_site_thermal_displace_type
_atom_site_U_iso_or_equiv
_atom_site_symmetry_multiplicity
Ba Ba1 0.18413(23) 0.25 0.5106(5) 1.0 Uiso 0.0355(8) 4
Fe Fe1 0.49472(10) -0.00069(28) 0.35464(10) 1.0 Uiso 0.00941(21) 8
Se Se1 0.35688(14) 0.25 0.23051(18) 1.0 Uiso 0.01203(22) 4
Se Se2 0.62733(13) 0.25 0.49293(25) 1.0 Uiso 0.01203(22) 4
Se Se3 0.39808(14) 0.25 0.81742(18) 1.0 Uiso 0.01203(22) 4
